data_7034180
loop_
_publ_author_name
'Gaona, Miguel \'Angel'
'Montilla, Francisco'
'\'Alvarez, Eleuterio'
'Galindo, Agust\'in'

_publ_section_title
;
 Synthesis, characterization and structure of nickel and copper compounds
 containing ligands derived from keto-enehydrazines and their catalytic
 application for aerobic oxidation of alcohols.
;
_journal_issue 14
_journal_name_full 'Dalton transactions (Cambridge, England : 2003)'
_journal_page_first 6516
_journal_page_last 6525
_journal_paper_doi 10.1039/c5dt00358j
_journal_volume 44
_journal_year 2015
_chemical_formula_moiety 'C24 H30 Cu N4 O2'
_chemical_formula_sum 'C24 H30 Cu N4 O2'
_chemical_formula_weight 470.06
_chemical_name_systematic
;
  ?
;
_space_group_IT_number 2
_symmetry_cell_setting triclinic
_symmetry_space_group_name_Hall '-P 1'
_symmetry_space_group_name_H-M 'P -1'
_atom_sites_solution_hydrogens geom
_atom_sites_solution_primary direct
_atom_sites_solution_secondary difmap
_audit_creation_method SHELXL-97
_audit_update_record
;
2015-01-26 deposited with the CCDC.
2015-02-24 downloaded from the CCDC.
;
_cell_angle_alpha 69.265(3)
_cell_angle_beta 84.322(4)
_cell_angle_gamma 78.302(4)
_cell_formula_units_Z 2
_cell_length_a 8.0551(13)
_cell_length_b 10.772(2)
_cell_length_c 14.825(2)
_cell_measurement_reflns_used 7277
_cell_measurement_temperature 213(2)
_cell_measurement_theta_max 28.96
_cell_measurement_theta_min 2.08
_cell_volume 1177.5(3)
_computing_cell_refinement 'APEX2 Software Suite (Bruker, 2007)'
_computing_data_collection 'APEX2 Software Suite (Bruker, 2007)'
_computing_data_reduction 'APEX2 Software Suite (Bruker, 2007)'
_computing_molecular_graphics 'SHELXTL (Sheldrick, 2008)'
_computing_publication_material 'SHELXTL and publCIF (Westrip, 2010)'
_computing_structure_refinement 'SHELXL97 (Sheldrick, 2008)'
_computing_structure_solution 'SIR2002 (Burla et al., 2003)'
_diffrn_ambient_temperature 213(2)
_diffrn_detector_area_resol_mean 8.26
_diffrn_measured_fraction_theta_full 0.989
_diffrn_measured_fraction_theta_max 0.989
_diffrn_measurement_device_type
;
  Bruker-Nonius X8kappa APEX II CCD area detector
;
_diffrn_measurement_method 'phi and omega scans with narrow frames'
_diffrn_radiation_monochromator graphite
_diffrn_radiation_source 'fine-focus sealed tube'
_diffrn_radiation_type MoK\a
_diffrn_radiation_wavelength 0.71073
_diffrn_reflns_av_R_equivalents 0.0271
_diffrn_reflns_av_sigmaI/netI 0.0214
_diffrn_reflns_limit_h_max 9
_diffrn_reflns_limit_h_min -9
_diffrn_reflns_limit_k_max 12
_diffrn_reflns_limit_k_min -12
_diffrn_reflns_limit_l_max 17
_diffrn_reflns_limit_l_min -17
_diffrn_reflns_number 21398
_diffrn_reflns_theta_full 25.25
_diffrn_reflns_theta_max 25.25
_diffrn_reflns_theta_min 1.47
_diffrn_standards_decay_% 0
_exptl_absorpt_coefficient_mu 0.954
_exptl_absorpt_correction_T_max 0.6834
_exptl_absorpt_correction_T_min 0.6574
_exptl_absorpt_correction_type multi-scan
_exptl_absorpt_process_details
;
program SADABS, Bruker (2001).
;
_exptl_crystal_colour red
_exptl_crystal_density_diffrn 1.326
_exptl_crystal_density_method 'not measured'
_exptl_crystal_description prism
_exptl_crystal_F_000 494
_exptl_crystal_size_max 0.45
_exptl_crystal_size_mid 0.40
_exptl_crystal_size_min 0.40
_refine_diff_density_max 0.912
_refine_diff_density_min -0.898
_refine_diff_density_rms 0.254
_refine_ls_extinction_method none
_refine_ls_goodness_of_fit_ref 1.098
_refine_ls_hydrogen_treatment constr
_refine_ls_matrix_type full
_refine_ls_number_parameters 286
_refine_ls_number_reflns 4223
_refine_ls_number_restraints 0
_refine_ls_restrained_S_all 1.098
_refine_ls_R_factor_all 0.0922
_refine_ls_R_factor_gt 0.0653
_refine_ls_shift/su_max 0.000
_refine_ls_shift/su_mean 0.000
_refine_ls_structure_factor_coef Fsqd
_refine_ls_weighting_details 'calc w=1/[\s^2^(Fo^2^)+(0.0881P)^2^+0.8654P] where P=(Fo^2^+2Fc^2^)/3'
_refine_ls_weighting_scheme calc
_refine_ls_wR_factor_gt 0.1342
_refine_ls_wR_factor_ref 0.2106
_reflns_number_gt 3909
_reflns_number_total 4223
_reflns_threshold_expression >2sigma(I)
_cod_data_source_file c5dt00358j2.cif
_cod_data_source_block Cu(LMePh)2
_cod_depositor_comments
;
The following automatic conversions were performed:

'_symmetry_cell_setting' value 'Triclinic' changed to 'triclinic'
according to
/usr/data/users/saulius/crontab/automatic-downloads/rss-feeds/RSC/lib/dictionaries/cif_core.dic
dictionary named 'cif_core.dic' version 2.4.2 from 2011-04-26.

Automatic conversion script
Id: cif_fix_values 3008 2015-01-20 13:52:24Z robertas 

 Adding full bibliography for 7034178--7034181.cif.
;
_cod_original_cell_volume 1177.6(4)
_cod_database_code 7034180

loop_
_symmetry_equiv_pos_as_xyz
'x, y, z'
'-x, -y, -z'

loop_
_atom_site_label
_atom_site_type_symbol
_atom_site_fract_x
_atom_site_fract_y
_atom_site_fract_z
_atom_site_U_iso_or_equiv
_atom_site_adp_type
_atom_site_occupancy
_atom_site_symmetry_multiplicity
_atom_site_calc_flag
_atom_site_refinement_flags
Cu1 Cu 0.74456(11) 0.05086(9) 0.25010(6) 0.0340(4) Uani 1 1 d .
O1 O 0.6908(8) -0.0915(6) 0.2160(4) 0.0460(14) Uani 1 1 d .
O2 O 0.7203(8) 0.2078(6) 0.2854(4) 0.0443(14) Uani 1 1 d .
N1 N 0.7843(9) 0.1598(7) 0.1148(5) 0.0373(15) Uani 1 1 d .
N2 N 0.8369(9) 0.2852(7) 0.0898(5) 0.0410(15) Uani 1 1 d .
N3 N 0.7678(8) -0.0694(6) 0.3848(5) 0.0343(14) Uani 1 1 d .
N4 N 0.8095(9) -0.2105(7) 0.4081(5) 0.0400(15) Uani 1 1 d .
C1 C 0.6574(17) -0.2290(12) 0.1288(8) 0.066(3) Uani 1 1 d .
H1A H 0.7403 -0.3039 0.1659 0.099 Uiso 1 1 calc R
H1B H 0.6635 -0.2259 0.0624 0.099 Uiso 1 1 calc R
H1C H 0.5447 -0.2407 0.1560 0.099 Uiso 1 1 calc R
C2 C 0.6945(11) -0.0975(9) 0.1320(6) 0.0423(19) Uani 1 1 d .
C3 C 0.7280(13) 0.0000(10) 0.0471(7) 0.051(2) Uani 1 1 d .
H3 H 0.7165 -0.0154 -0.0103 0.061 Uiso 1 1 calc R
C4 C 0.7783(12) 0.1222(10) 0.0386(6) 0.047(2) Uani 1 1 d .
C5 C 0.8214(18) 0.2129(13) -0.0618(7) 0.069(3) Uani 1 1 d .
H5A H 0.7478 0.3003 -0.0761 0.104 Uiso 1 1 calc R
H5B H 0.8055 0.1724 -0.1085 0.104 Uiso 1 1 calc R
H5C H 0.9386 0.2240 -0.0649 0.104 Uiso 1 1 calc R
C6 C 0.9913(11) 0.2818(8) 0.1272(5) 0.0390(17) Uani 1 1 d .
C7 C 1.1143(11) 0.1635(9) 0.1492(6) 0.0447(19) Uani 1 1 d .
H7 H 1.0900 0.0855 0.1425 0.054 Uiso 1 1 calc R
C8 C 1.2713(13) 0.1615(12) 0.1807(7) 0.060(3) Uani 1 1 d .
H8 H 1.3532 0.0820 0.1954 0.072 Uiso 1 1 calc R
C9 C 1.3087(14) 0.2760(13) 0.1907(7) 0.064(3) Uani 1 1 d .
H9 H 1.4152 0.2745 0.2123 0.076 Uiso 1 1 calc R
C10 C 1.1894(16) 0.3904(12) 0.1688(7) 0.065(3) Uani 1 1 d .
H10 H 1.2153 0.4681 0.1752 0.077 Uiso 1 1 calc R
C11 C 1.0312(14) 0.3962(10) 0.1373(7) 0.053(2) Uani 1 1 d .
H11 H 0.9511 0.4767 0.1228 0.063 Uiso 1 1 calc R
C12 C 0.6995(13) 0.3996(9) 0.0790(8) 0.055(2) Uani 1 1 d .
H12A H 0.6698 0.4101 0.1413 0.083 Uiso 1 1 calc R
H12B H 0.6015 0.3843 0.0541 0.083 Uiso 1 1 calc R
H12C H 0.7354 0.4809 0.0345 0.083 Uiso 1 1 calc R
C13 C 0.7074(17) 0.3529(11) 0.3725(9) 0.068(3) Uani 1 1 d .
H13A H 0.8078 0.3889 0.3418 0.102 Uiso 1 1 calc R
H13B H 0.6978 0.3496 0.4390 0.102 Uiso 1 1 calc R
H13C H 0.6078 0.4105 0.3384 0.102 Uiso 1 1 calc R
C14 C 0.7211(10) 0.2134(9) 0.3698(7) 0.0417(18) Uani 1 1 d .
C15 C 0.7344(12) 0.1056(9) 0.4541(6) 0.046(2) Uani 1 1 d .
H15 H 0.7225 0.1246 0.5119 0.055 Uiso 1 1 calc R
C16 C 0.7644(11) -0.0310(9) 0.4621(6) 0.0411(18) Uani 1 1 d .
C17 C 0.7870(17) -0.1354(11) 0.5614(7) 0.063(3) Uani 1 1 d .
H17A H 0.6842 -0.1728 0.5824 0.094 Uiso 1 1 calc R
H17B H 0.8101 -0.0937 0.6060 0.094 Uiso 1 1 calc R
H17C H 0.8811 -0.2068 0.5599 0.094 Uiso 1 1 calc R
C18 C 0.9649(11) -0.2603(8) 0.3737(5) 0.0373(17) Uani 1 1 d .
C19 C 1.0036(14) -0.3926(9) 0.3743(7) 0.052(2) Uani 1 1 d .
H19 H 0.9206 -0.4477 0.3947 0.062 Uiso 1 1 calc R
C20 C 1.1609(16) -0.4431(10) 0.3455(8) 0.065(3) Uani 1 1 d .
H20 H 1.1838 -0.5319 0.3450 0.078 Uiso 1 1 calc R
C21 C 1.2913(14) -0.3639(11) 0.3161(8) 0.060(3) Uani 1 1 d .
H21 H 1.4012 -0.4003 0.2992 0.072 Uiso 1 1 calc R
C22 C 1.2513(12) -0.2350(11) 0.3133(7) 0.055(2) Uani 1 1 d .
H22 H 1.3337 -0.1797 0.2907 0.066 Uiso 1 1 calc R
C23 C 1.0927(11) -0.1809(8) 0.3426(6) 0.0399(17) Uani 1 1 d .
H23 H 1.0706 -0.0914 0.3417 0.048 Uiso 1 1 calc R
C24 C 0.6651(13) -0.2776(10) 0.4206(7) 0.053(2) Uani 1 1 d .
H24A H 0.6456 -0.2882 0.3604 0.080 Uiso 1 1 calc R
H24B H 0.5652 -0.2237 0.4393 0.080 Uiso 1 1 calc R
H24C H 0.6882 -0.3657 0.4705 0.080 Uiso 1 1 calc R

loop_
_atom_site_aniso_label
_atom_site_aniso_U_11
_atom_site_aniso_U_22
_atom_site_aniso_U_33
_atom_site_aniso_U_23
_atom_site_aniso_U_13
_atom_site_aniso_U_12
Cu1 0.0370(6) 0.0334(6) 0.0327(6) -0.0116(4) -0.0038(4) -0.0072(4)
O1 0.057(4) 0.044(3) 0.042(3) -0.017(3) -0.001(3) -0.017(3)
O2 0.055(4) 0.034(3) 0.046(3) -0.017(3) -0.006(3) -0.006(3)
N1 0.041(4) 0.037(3) 0.037(3) -0.009(3) -0.011(3) -0.015(3)
N2 0.041(4) 0.037(3) 0.044(4) -0.010(3) -0.004(3) -0.009(3)
N3 0.037(3) 0.027(3) 0.040(3) -0.015(3) 0.003(3) -0.003(2)
N4 0.048(4) 0.031(3) 0.042(4) -0.012(3) -0.002(3) -0.010(3)
C1 0.093(8) 0.067(7) 0.061(6) -0.038(5) 0.006(6) -0.037(6)
C2 0.041(4) 0.050(5) 0.048(5) -0.029(4) -0.003(3) -0.014(4)
C3 0.062(6) 0.063(6) 0.039(5) -0.026(4) -0.007(4) -0.019(5)
C4 0.048(5) 0.055(5) 0.033(4) -0.010(4) -0.003(3) -0.007(4)
C5 0.093(9) 0.074(7) 0.035(5) -0.006(5) 0.001(5) -0.029(6)
C6 0.044(4) 0.043(4) 0.030(4) -0.011(3) 0.004(3) -0.014(3)
C7 0.042(4) 0.053(5) 0.042(4) -0.019(4) 0.001(3) -0.010(4)
C8 0.049(5) 0.079(7) 0.044(5) -0.012(5) -0.003(4) -0.014(5)
C9 0.050(6) 0.091(8) 0.046(5) -0.003(5) -0.009(4) -0.038(6)
C10 0.088(8) 0.068(7) 0.046(5) -0.010(5) 0.000(5) -0.053(6)
C11 0.066(6) 0.047(5) 0.046(5) -0.010(4) 0.003(4) -0.023(4)
C12 0.056(6) 0.039(5) 0.056(6) 0.000(4) -0.006(4) -0.005(4)
C13 0.093(9) 0.045(5) 0.072(7) -0.031(5) -0.003(6) -0.003(5)
C14 0.037(4) 0.040(4) 0.052(5) -0.024(4) -0.001(3) -0.003(3)
C15 0.050(5) 0.051(5) 0.044(5) -0.026(4) 0.002(4) -0.009(4)
C16 0.048(5) 0.044(4) 0.035(4) -0.016(3) 0.000(3) -0.011(4)
C17 0.092(8) 0.061(6) 0.036(5) -0.008(4) -0.009(5) -0.027(6)
C18 0.049(4) 0.035(4) 0.029(4) -0.011(3) -0.011(3) -0.005(3)
C19 0.076(6) 0.034(4) 0.044(5) -0.013(4) -0.004(4) -0.008(4)
C20 0.085(8) 0.041(5) 0.056(6) -0.013(4) -0.003(5) 0.011(5)
C21 0.057(6) 0.058(6) 0.057(6) -0.018(5) -0.002(5) 0.004(5)
C22 0.038(5) 0.064(6) 0.050(5) -0.009(4) -0.006(4) 0.002(4)
C23 0.045(4) 0.038(4) 0.038(4) -0.014(3) -0.011(3) -0.005(3)
C24 0.055(5) 0.046(5) 0.058(6) -0.011(4) 0.002(4) -0.022(4)

loop_
_atom_type_symbol
_atom_type_description
_atom_type_scat_dispersion_real
_atom_type_scat_dispersion_imag
_atom_type_scat_source
C C 0.0033 0.0016 'International Tables Vol C Tables 4.2.6.8 and 6.1.1.4'
H H 0.0000 0.0000 'International Tables Vol C Tables 4.2.6.8 and 6.1.1.4'
N N 0.0061 0.0033 'International Tables Vol C Tables 4.2.6.8 and 6.1.1.4'
O O 0.0106 0.0060 'International Tables Vol C Tables 4.2.6.8 and 6.1.1.4'
Cu Cu 0.3201 1.2651 'International Tables Vol C Tables 4.2.6.8 and 6.1.1.4'

loop_
_geom_angle_atom_site_label_1
_geom_angle_atom_site_label_2
_geom_angle_atom_site_label_3
_geom_angle
O2 Cu1 O1 161.4(3)
O2 Cu1 N3 92.1(3)
O1 Cu1 N3 89.9(3)
O2 Cu1 N1 89.9(3)
O1 Cu1 N1 92.7(3)
N3 Cu1 N1 165.5(3)
C2 O1 Cu1 126.8(6)
C14 O2 Cu1 127.8(6)
C4 N1 N2 112.8(7)
C4 N1 Cu1 125.7(6)
N2 N1 Cu1 121.4(5)
C6 N2 N1 115.7(6)
C6 N2 C12 120.3(8)
N1 N2 C12 114.6(7)
C16 N3 N4 112.7(7)
C16 N3 Cu1 126.1(5)
N4 N3 Cu1 120.8(5)
C18 N4 N3 116.6(6)
C18 N4 C24 121.3(7)
N3 N4 C24 114.8(7)
C2 C1 H1A 109.5
C2 C1 H1B 109.5
H1A C1 H1B 109.5
C2 C1 H1C 109.5
H1A C1 H1C 109.5
H1B C1 H1C 109.5
O1 C2 C3 126.9(8)
O1 C2 C1 114.5(8)
C3 C2 C1 118.7(8)
C2 C3 C4 125.4(8)
C2 C3 H3 117.3
C4 C3 H3 117.3
N1 C4 C3 122.3(8)
N1 C4 C5 120.3(9)
C3 C4 C5 117.4(9)
C4 C5 H5A 109.5
C4 C5 H5B 109.5
H5A C5 H5B 109.5
C4 C5 H5C 109.5
H5A C5 H5C 109.5
H5B C5 H5C 109.5
C11 C6 N2 121.6(8)
C11 C6 C7 118.7(8)
N2 C6 C7 119.6(8)
C8 C7 C6 120.1(9)
C8 C7 H7 120.0
C6 C7 H7 120.0
C7 C8 C9 120.5(10)
C7 C8 H8 119.8
C9 C8 H8 119.8
C10 C9 C8 119.1(9)
C10 C9 H9 120.4
C8 C9 H9 120.4
C9 C10 C11 122.0(10)
C9 C10 H10 119.0
C11 C10 H10 119.0
C10 C11 C6 119.6(10)
C10 C11 H11 120.2
C6 C11 H11 120.2
N2 C12 H12A 109.5
N2 C12 H12B 109.5
H12A C12 H12B 109.5
N2 C12 H12C 109.5
H12A C12 H12C 109.5
H12B C12 H12C 109.5
C14 C13 H13A 109.5
C14 C13 H13B 109.5
H13A C13 H13B 109.5
C14 C13 H13C 109.5
H13A C13 H13C 109.5
H13B C13 H13C 109.5
O2 C14 C15 125.9(8)
O2 C14 C13 114.5(8)
C15 C14 C13 119.6(8)
C14 C15 C16 125.8(8)
C14 C15 H15 117.1
C16 C15 H15 117.1
N3 C16 C15 122.0(8)
N3 C16 C17 120.1(8)
C15 C16 C17 117.8(8)
C16 C17 H17A 109.5
C16 C17 H17B 109.5
H17A C17 H17B 109.5
C16 C17 H17C 109.5
H17A C17 H17C 109.5
H17B C17 H17C 109.5
N4 C18 C19 121.1(8)
N4 C18 C23 120.7(7)
C19 C18 C23 118.0(8)
C20 C19 C18 120.6(10)
C20 C19 H19 119.7
C18 C19 H19 119.7
C19 C20 C21 121.4(10)
C19 C20 H20 119.3
C21 C20 H20 119.3
C22 C21 C20 117.5(10)
C22 C21 H21 121.3
C20 C21 H21 121.3
C21 C22 C23 122.4(10)
C21 C22 H22 118.8
C23 C22 H22 118.8
C22 C23 C18 120.0(8)
C22 C23 H23 120.0
C18 C23 H23 120.0
N4 C24 H24A 109.5
N4 C24 H24B 109.5
H24A C24 H24B 109.5
N4 C24 H24C 109.5
H24A C24 H24C 109.5
H24B C24 H24C 109.5

loop_
_geom_bond_atom_site_label_1
_geom_bond_atom_site_label_2
_geom_bond_distance
Cu1 O2 1.909(6)
Cu1 O1 1.912(6)
Cu1 N3 1.960(7)
Cu1 N1 1.965(7)
O1 C2 1.267(10)
O2 C14 1.273(11)
N1 C4 1.336(12)
N1 N2 1.411(9)
N2 C6 1.400(11)
N2 C12 1.453(12)
N3 C16 1.346(11)
N3 N4 1.410(9)
N4 C18 1.382(11)
N4 C24 1.453(11)
C1 C2 1.524(12)
C1 H1A 0.9700
C1 H1B 0.9700
C1 H1C 0.9700
C2 C3 1.368(13)
C3 C4 1.414(14)
C3 H3 0.9400
C4 C5 1.515(13)
C5 H5A 0.9700
C5 H5B 0.9700
C5 H5C 0.9700
C6 C11 1.394(13)
C6 C7 1.404(13)
C7 C8 1.385(13)
C7 H7 0.9400
C8 C9 1.387(17)
C8 H8 0.9400
C9 C10 1.359(18)
C9 H9 0.9400
C10 C11 1.382(15)
C10 H10 0.9400
C11 H11 0.9400
C12 H12A 0.9700
C12 H12B 0.9700
C12 H12C 0.9700
C13 C14 1.499(12)
C13 H13A 0.9700
C13 H13B 0.9700
C13 H13C 0.9700
C14 C15 1.368(13)
C15 C16 1.406(12)
C15 H15 0.9400
C16 C17 1.504(12)
C17 H17A 0.9700
C17 H17B 0.9700
C17 H17C 0.9700
C18 C19 1.394(12)
C18 C23 1.410(12)
C19 C20 1.365(15)
C19 H19 0.9400
C20 C21 1.424(17)
C20 H20 0.9400
C21 C22 1.347(15)
C21 H21 0.9400
C22 C23 1.388(13)
C22 H22 0.9400
C23 H23 0.9400
C24 H24A 0.9700
C24 H24B 0.9700
C24 H24C 0.9700

loop_
_geom_torsion_atom_site_label_1
_geom_torsion_atom_site_label_2
_geom_torsion_atom_site_label_3
_geom_torsion_atom_site_label_4
_geom_torsion
_geom_torsion_site_symmetry_2
O2 Cu1 O1 C2 100.5(10) .
N3 Cu1 O1 C2 -163.0(8) .
N1 Cu1 O1 C2 2.7(8) .
O1 Cu1 O2 C14 95.8(10) .
N3 Cu1 O2 C14 -0.3(7) .
N1 Cu1 O2 C14 -165.9(7) .
O2 Cu1 N1 C4 -165.0(7) .
O1 Cu1 N1 C4 -3.3(7) .
N3 Cu1 N1 C4 96.8(11) .
O2 Cu1 N1 N2 20.4(6) .
O1 Cu1 N1 N2 -178.0(6) .
N3 Cu1 N1 N2 -77.8(12) .
C4 N1 N2 C6 -115.4(8) .
Cu1 N1 N2 C6 59.9(9) .
C4 N1 N2 C12 97.7(9) .
Cu1 N1 N2 C12 -86.9(8) .
O2 Cu1 N3 C16 -0.3(7) .
O1 Cu1 N3 C16 -161.8(7) .
N1 Cu1 N3 C16 97.7(12) .
O2 Cu1 N3 N4 -173.0(6) .
O1 Cu1 N3 N4 25.4(6) .
N1 Cu1 N3 N4 -75.1(12) .
C16 N3 N4 C18 -111.4(8) .
Cu1 N3 N4 C18 62.3(8) .
C16 N3 N4 C24 98.0(9) .
Cu1 N3 N4 C24 -88.3(8) .
Cu1 O1 C2 C3 -4.2(14) .
Cu1 O1 C2 C1 175.7(7) .
O1 C2 C3 C4 5.4(16) .
C1 C2 C3 C4 -174.5(10) .
N2 N1 C4 C3 -179.7(8) .
Cu1 N1 C4 C3 5.2(13) .
N2 N1 C4 C5 -1.4(12) .
Cu1 N1 C4 C5 -176.5(8) .
C2 C3 C4 N1 -5.9(16) .
C2 C3 C4 C5 175.8(10) .
N1 N2 C6 C11 -157.7(8) .
C12 N2 C6 C11 -12.9(12) .
N1 N2 C6 C7 26.7(11) .
C12 N2 C6 C7 171.5(8) .
C11 C6 C7 C8 0.3(13) .
N2 C6 C7 C8 176.1(8) .
C6 C7 C8 C9 -0.1(14) .
C7 C8 C9 C10 -0.3(15) .
C8 C9 C10 C11 0.4(16) .
C9 C10 C11 C6 -0.1(15) .
N2 C6 C11 C10 -175.9(8) .
C7 C6 C11 C10 -0.2(13) .
Cu1 O2 C14 C15 -2.3(13) ..
Cu1 O2 C14 C13 177.1(7) .
O2 C14 C15 C16 5.9(15) .
C13 C14 C15 C16 -173.5(10) .
N4 N3 C16 C15 176.5(8) .
Cu1 N3 C16 C15 3.3(12) .
N4 N3 C16 C17 -5.7(12) .
Cu1 N3 C16 C17 -178.9(7) .
C14 C15 C16 N3 -6.3(15) .
C14 C15 C16 C17 175.8(9) .
N3 N4 C18 C19 -166.0(7) .
C24 N4 C18 C19 -17.5(12) .
N3 N4 C18 C23 17.9(10) .
C24 N4 C18 C23 166.5(8) .
N4 C18 C19 C20 -176.1(9) .
C23 C18 C19 C20 0.0(13) .
C18 C19 C20 C21 1.4(16) .
C19 C20 C21 C22 -3.1(16) .
C20 C21 C22 C23 3.5(16) .
C21 C22 C23 C18 -2.2(14) .
N4 C18 C23 C22 176.5(8) .
C19 C18 C23 C22 0.3(12) .
